data_1501553
loop_
_publ_author_name
'Mohamed Osman Awaleh'
'Francois Brisse'
'Youssouf Djibril Soubaneh'
'Thierry Maris'

_publ_section_title
;
 Influence of the counteranion on silver(I)-dithioether coordination
 polymers
;
_journal_name_full Polyhedron
_journal_page_first 2966
_journal_page_last 2975
_journal_paper_doi 10.1016/j.poly.2010.08.013
_journal_volume 29
_journal_year 2010
_chemical_compound_source 'Synthesized by the authors. See text'
_chemical_formula_sum 'C10 H24 Ag Cl O4 S4'
_chemical_formula_weight 479.85
_space_group_IT_number 14
_symmetry_cell_setting monoclinic
_symmetry_space_group_name_Hall '-P 2ybc'
_symmetry_space_group_name_H-M 'P 1 21/c 1'
_atom_sites_solution_hydrogens geom
_atom_sites_solution_primary direct
_atom_sites_solution_secondary difmap
_audit_creation_method SHELXL-97
_cell_angle_alpha 90.00
_cell_angle_beta 93.6910(10)
_cell_angle_gamma 90.00
_cell_formula_units_Z 4
_cell_length_a 8.0656(2)
_cell_length_b 21.8175(4)
_cell_length_c 10.5558(2)
_cell_measurement_reflns_used 13930
_cell_measurement_temperature 150(2)
_cell_measurement_theta_max 68.43
_cell_measurement_theta_min 4.05
_cell_volume 1853.66(7)
_computing_cell_refinement 'SMART (Bruker, 2003)'
_computing_data_collection 'SMART (Bruker, 2003)'
_computing_data_reduction 'SAINT (Bruker, 2004)'
_computing_molecular_graphics 'SHELXTL (Bruker, 1997)'
_computing_publication_material 'UdMX (local program)'
_computing_structure_refinement 'SHELXL97 (Sheldrick, 1997)'
_computing_structure_solution 'SHELXS97 (Sheldrick, 1997)'
_diffrn_ambient_temperature 150(2)
_diffrn_detector_area_resol_mean 5.5
_diffrn_measured_fraction_theta_full 0.979
_diffrn_measured_fraction_theta_max 0.979
_diffrn_measurement_device_type 'Bruker Smart 6000'
_diffrn_measurement_method \w
_diffrn_radiation_monochromator 'Montel 200 optics'
_diffrn_radiation_source 'Rotating Anode'
_diffrn_radiation_type CuK\a
_diffrn_radiation_wavelength 1.54178
_diffrn_reflns_av_R_equivalents 0.035
_diffrn_reflns_av_sigmaI/netI 0.0176
_diffrn_reflns_limit_h_max 9
_diffrn_reflns_limit_h_min -8
_diffrn_reflns_limit_k_max 26
_diffrn_reflns_limit_k_min -26
_diffrn_reflns_limit_l_max 12
_diffrn_reflns_limit_l_min -12
_diffrn_reflns_number 22802
_diffrn_reflns_theta_full 68.42
_diffrn_reflns_theta_max 68.42
_diffrn_reflns_theta_min 4.05
_diffrn_standards_decay_% 5.36
_diffrn_standards_number 136
_exptl_absorpt_coefficient_mu 14.339
_exptl_absorpt_correction_T_max 0.3210
_exptl_absorpt_correction_T_min 0.1160
_exptl_absorpt_correction_type multi-scan
_exptl_absorpt_process_details 'Sadabs (Sheldrick,1996)'
_exptl_crystal_colour Colorless
_exptl_crystal_density_diffrn 1.719
_exptl_crystal_density_method 'not measured'
_exptl_crystal_description block
_exptl_crystal_F_000 976
_exptl_crystal_size_max 0.21
_exptl_crystal_size_mid 0.15
_exptl_crystal_size_min 0.08
_refine_diff_density_max 1.096
_refine_diff_density_min -0.597
_refine_diff_density_rms 0.090
_refine_ls_extinction_method none
_refine_ls_goodness_of_fit_ref 1.098
_refine_ls_hydrogen_treatment constr
_refine_ls_matrix_type full
_refine_ls_number_parameters 181
_refine_ls_number_reflns 3339
_refine_ls_number_restraints 0
_refine_ls_restrained_S_all 1.098
_refine_ls_R_factor_all 0.0292
_refine_ls_R_factor_gt 0.0277
_refine_ls_shift/su_max 0.001
_refine_ls_shift/su_mean 0.000
_refine_ls_structure_factor_coef Fsqd
_refine_ls_weighting_details 'calc w=1/[\s^2^(Fo^2^)+(0.0522P)^2^+1.0279P] where P=(Fo^2^+2Fc^2^)/3'
_refine_ls_weighting_scheme calc
_refine_ls_wR_factor_gt 0.0784
_refine_ls_wR_factor_ref 0.0796
_reflns_number_gt 3125
_reflns_number_total 3339
_reflns_threshold_expression I>2\s(I)
_cod_data_source_file deposit.cif
_cod_data_source_block ande57
_cod_depositor_comments
;
 Updated values of the _geom_bond_atom_site_label_*,
 _geom_angle_atom_site_label_* and _geom_torsion_atom_site_label
 data items to establish relationships between loop packets from
 different data loops.

 Antanas Vaitkus,
 2020-10-02
;
_cod_original_sg_symbol_H-M P21/c
_cod_database_code 1501553

loop_
_symmetry_equiv_pos_as_xyz
'x, y, z'
'-x, y+1/2, -z+1/2'
'-x, -y, -z'
'x, -y-1/2, z-1/2'

loop_
_atom_site_label
_atom_site_type_symbol
_atom_site_fract_x
_atom_site_fract_y
_atom_site_fract_z
_atom_site_U_iso_or_equiv
_atom_site_adp_type
_atom_site_occupancy
_atom_site_symmetry_multiplicity
_atom_site_calc_flag
_atom_site_refinement_flags
Ag1 Ag 0.39145(2) 0.630248(9) 0.60900(2) 0.02641(10) Uani 1 1 d .
Cl1 Cl 0.80847(9) 0.87259(3) 0.52380(7) 0.03235(17) Uani 1 1 d .
S1 S 0.68968(8) 0.63896(3) 0.54897(6) 0.02367(15) Uani 1 1 d .
S2 S 0.21621(8) 0.62006(3) 0.38630(6) 0.02247(15) Uani 1 1 d .
S3 S 0.29008(8) 0.54195(3) 0.73789(6) 0.02383(15) Uani 1 1 d .
S4 S 0.30662(7) 0.73538(3) 0.70191(6) 0.02082(14) Uani 1 1 d .
O1 O 0.9087(5) 0.9052(2) 0.6168(4) 0.1015(15) Uani 1 1 d .
O2 O 0.6683(4) 0.85218(17) 0.5835(4) 0.0952(14) Uani 1 1 d .
O3 O 0.9025(3) 0.82234(11) 0.4810(2) 0.0453(6) Uani 1 1 d .
O4 O 0.7745(6) 0.9133(2) 0.4236(4) 0.1055(15) Uani 1 1 d .
C11 C 0.6924(4) 0.68210(18) 0.4036(3) 0.0452(9) Uani 1 1 d .
H11A H 0.6416 0.7224 0.4153 0.068 Uiso 1 1 calc R
H11B H 0.6295 0.6600 0.3355 0.068 Uiso 1 1 calc R
H11C H 0.8074 0.6874 0.3810 0.068 Uiso 1 1 calc R
C12 C 0.8032(3) 0.69087(12) 0.6575(3) 0.0241(5) Uani 1 1 d .
H12A H 0.7591 0.7329 0.6452 0.029 Uiso 1 1 calc R
H12B H 0.7872 0.6784 0.7460 0.029 Uiso 1 1 calc R
C13 C 0.9870(3) 0.69037(12) 0.6351(2) 0.0225(5) Uani 1 1 d .
H13A H 1.0025 0.7035 0.5468 0.027 Uiso 1 1 calc R
H13B H 1.0300 0.6480 0.6453 0.027 Uiso 1 1 calc R
C21 C 0.0703(4) 0.55899(14) 0.4101(3) 0.0345(7) Uani 1 1 d .
H21A H 0.0078 0.5498 0.3297 0.052 Uiso 1 1 calc R
H21B H -0.0068 0.5717 0.4732 0.052 Uiso 1 1 calc R
H21C H 0.1307 0.5223 0.4404 0.052 Uiso 1 1 calc R
C22 C 0.3343(3) 0.58429(12) 0.2657(2) 0.0241(5) Uani 1 1 d .
H22A H 0.2556 0.5676 0.1985 0.029 Uiso 1 1 calc R
H22B H 0.4016 0.6162 0.2264 0.029 Uiso 1 1 calc R
C23 C 0.4496(3) 0.53289(12) 0.3138(2) 0.0251(6) Uani 1 1 d .
H23A H 0.5338 0.5493 0.3773 0.030 Uiso 1 1 calc R
H23B H 0.3848 0.5010 0.3555 0.030 Uiso 1 1 calc R
C31 C 0.2279(5) 0.57120(16) 0.8877(3) 0.0445(8) Uani 1 1 d .
H31A H 0.1944 0.5371 0.9406 0.067 Uiso 1 1 calc R
H31B H 0.1342 0.5994 0.8724 0.067 Uiso 1 1 calc R
H31C H 0.3213 0.5930 0.9312 0.067 Uiso 1 1 calc R
C32 C 0.4643(3) 0.49526(12) 0.7962(2) 0.0245(5) Uani 1 1 d .
H32A H 0.5444 0.5208 0.8479 0.029 Uiso 1 1 calc R
H32B H 0.4247 0.4623 0.8512 0.029 Uiso 1 1 calc R
C41 C 0.0859(3) 0.73255(12) 0.7264(2) 0.0232(5) Uani 1 1 d .
H41A H 0.0713 0.7187 0.8143 0.028 Uiso 1 1 calc R
H41B H 0.0398 0.7745 0.7176 0.028 Uiso 1 1 calc R
C42 C 0.3034(4) 0.77998(13) 0.5577(3) 0.0283(6) Uani 1 1 d .
H42A H 0.2577 0.7551 0.4864 0.042 Uiso 1 1 calc R
H42B H 0.4167 0.7926 0.5418 0.042 Uiso 1 1 calc R
H42C H 0.2339 0.8164 0.5666 0.042 Uiso 1 1 calc R

loop_
_atom_site_aniso_label
_atom_site_aniso_U_11
_atom_site_aniso_U_22
_atom_site_aniso_U_33
_atom_site_aniso_U_23
_atom_site_aniso_U_13
_atom_site_aniso_U_12
Ag1 0.01753(15) 0.02378(14) 0.03848(15) 0.00350(7) 0.00616(9) 0.00009(6)
Cl1 0.0317(4) 0.0298(4) 0.0365(4) -0.0037(3) 0.0093(3) 0.0053(3)
S1 0.0141(3) 0.0295(3) 0.0277(3) -0.0019(3) 0.0034(2) -0.0035(2)
S2 0.0198(3) 0.0200(3) 0.0279(3) -0.0001(2) 0.0035(2) 0.0006(2)
S3 0.0210(3) 0.0219(3) 0.0291(3) 0.0014(2) 0.0057(2) -0.0005(2)
S4 0.0168(3) 0.0235(3) 0.0220(3) -0.0013(2) 0.0000(2) -0.0026(2)
O1 0.088(3) 0.114(3) 0.101(3) -0.059(3) -0.001(2) -0.031(2)
O2 0.063(2) 0.074(2) 0.157(4) -0.029(2) 0.071(2) -0.0181(17)
O3 0.0465(14) 0.0443(13) 0.0468(14) 0.0008(11) 0.0158(11) 0.0191(10)
O4 0.135(4) 0.092(3) 0.090(3) 0.033(2) 0.011(2) 0.067(3)
C11 0.0364(19) 0.071(2) 0.0277(16) 0.0111(15) -0.0044(13) -0.0208(16)
C12 0.0191(14) 0.0284(14) 0.0250(13) -0.0025(10) 0.0041(10) -0.0009(10)
C13 0.0163(13) 0.0249(13) 0.0261(13) -0.0029(10) 0.0007(10) 0.0010(10)
C21 0.0298(16) 0.0325(16) 0.0423(17) -0.0045(13) 0.0103(12) -0.0089(12)
C22 0.0248(14) 0.0242(13) 0.0236(13) 0.0020(10) 0.0045(10) 0.0005(10)
C23 0.0286(15) 0.0233(13) 0.0237(13) 0.0016(10) 0.0038(10) 0.0044(11)
C31 0.054(2) 0.0414(18) 0.0407(18) 0.0039(14) 0.0233(15) 0.0145(15)
C32 0.0240(14) 0.0252(13) 0.0245(13) 0.0009(10) 0.0032(10) 0.0021(10)
C41 0.0190(14) 0.0268(13) 0.0241(13) -0.0043(10) 0.0027(10) -0.0018(10)
C42 0.0293(15) 0.0265(14) 0.0292(14) 0.0041(11) 0.0032(11) -0.0052(11)

loop_
_atom_type_symbol
_atom_type_description
_atom_type_scat_dispersion_real
_atom_type_scat_dispersion_imag
_atom_type_scat_source
C C 0.0181 0.0091 'International Tables Vol C Tables 4.2.6.8 and 6.1.1.4'
H H 0.0000 0.0000 'International Tables Vol C Tables 4.2.6.8 and 6.1.1.4'
O O 0.0492 0.0322 'International Tables Vol C Tables 4.2.6.8 and 6.1.1.4'
S S 0.3331 0.5567 'International Tables Vol C Tables 4.2.6.8 and 6.1.1.4'
Cl Cl 0.3639 0.7018 'International Tables Vol C Tables 4.2.6.8 and 6.1.1.4'
Ag Ag 0.1306 4.2820 'International Tables Vol C Tables 4.2.6.8 and 6.1.1.4'

loop_
_geom_angle_atom_site_label_1
_geom_angle_atom_site_label_2
_geom_angle_atom_site_label_3
_geom_angle_site_symmetry_1
_geom_angle_site_symmetry_3
_geom_angle
_geom_angle_publ_flag
S3 Ag1 S1 . . 122.52(2) y
S3 Ag1 S4 . . 111.55(2) y
S1 Ag1 S4 . . 107.75(2) y
S3 Ag1 S2 . . 103.84(2) y
S1 Ag1 S2 . . 104.07(2) y
S4 Ag1 S2 . . 105.52(2) y
O4 Cl1 O2 . . 114.7(3) y
O4 Cl1 O1 . . 106.3(3) y
O2 Cl1 O1 . . 106.7(3) y
O4 Cl1 O3 . . 109.4(2) y
O2 Cl1 O3 . . 111.07(19) y
O1 Cl1 O3 . . 108.3(2) y
C11 S1 C12 . . 100.26(15) y
C11 S1 Ag1 . . 108.41(12) y
C12 S1 Ag1 . . 109.72(9) y
C21 S2 C22 . . 99.01(13) y
C21 S2 Ag1 . . 104.56(11) y
C22 S2 Ag1 . . 112.39(9) y
C31 S3 C32 . . 98.89(15) y
C31 S3 Ag1 . . 108.66(12) y
C32 S3 Ag1 . . 109.95(9) y
C42 S4 C41 . . 100.21(13) y
C42 S4 Ag1 . . 98.46(10) y
C41 S4 Ag1 . . 107.91(9) y
S1 C11 H11A . . 109.5 ?
S1 C11 H11B . . 109.5 ?
H11A C11 H11B . . 109.5 ?
S1 C11 H11C . . 109.5 ?
H11A C11 H11C . . 109.5 ?
H11B C11 H11C . . 109.5 ?
C13 C12 S1 . . 110.83(18) y
C13 C12 H12A . . 109.5 ?
S1 C12 H12A . . 109.5 ?
C13 C12 H12B . . 109.5 ?
S1 C12 H12B . . 109.5 ?
H12A C12 H12B . . 108.1 ?
C12 C13 C41 . 1_655 112.0(2) y
C12 C13 H13A . . 109.2 ?
C41 C13 H13A 1_655 . 109.2 ?
C12 C13 H13B . . 109.2 ?
C41 C13 H13B 1_655 . 109.2 ?
H13A C13 H13B . . 107.9 ?
S2 C21 H21A . . 109.5 ?
S2 C21 H21B . . 109.5 ?
H21A C21 H21B . . 109.5 ?
S2 C21 H21C . . 109.5 ?
H21A C21 H21C . . 109.5 ?
H21B C21 H21C . . 109.5 ?
C23 C22 S2 . . 114.81(18) y
C23 C22 H22A . . 108.6 ?
S2 C22 H22A . . 108.6 ?
C23 C22 H22B . . 108.6 ?
S2 C22 H22B . . 108.6 ?
H22A C22 H22B . . 107.5 ?
C32 C23 C22 3_666 . 110.0(2) y
C32 C23 H23A 3_666 . 109.7 ?
C22 C23 H23A . . 109.7 ?
C32 C23 H23B 3_666 . 109.7 ?
C22 C23 H23B . . 109.7 ?
H23A C23 H23B . . 108.2 ?
S3 C31 H31A . . 109.5 ?
S3 C31 H31B . . 109.5 ?
H31A C31 H31B . . 109.5 ?
S3 C31 H31C . . 109.5 ?
H31A C31 H31C . . 109.5 ?
H31B C31 H31C . . 109.5 ?
C23 C32 S3 3_666 . 110.50(18) y
C23 C32 H32A 3_666 . 109.6 ?
S3 C32 H32A . . 109.6 ?
C23 C32 H32B 3_666 . 109.6 ?
S3 C32 H32B . . 109.6 ?
H32A C32 H32B . . 108.1 ?
C13 C41 S4 1_455 . 114.16(18) y
C13 C41 H41A 1_455 . 108.7 ?
S4 C41 H41A . . 108.7 ?
C13 C41 H41B 1_455 . 108.7 ?
S4 C41 H41B . . 108.7 ?
H41A C41 H41B . . 107.6 ?
S4 C42 H42A . . 109.5 ?
S4 C42 H42B . . 109.5 ?
H42A C42 H42B . . 109.5 ?
S4 C42 H42C . . 109.5 ?
H42A C42 H42C . . 109.5 ?
H42B C42 H42C . . 109.5 ?

loop_
_geom_bond_atom_site_label_1
_geom_bond_atom_site_label_2
_geom_bond_site_symmetry_2
_geom_bond_distance
_geom_bond_publ_flag
Ag1 S3 . 2.5247(6) y
Ag1 S1 . 2.5338(7) y
Ag1 S4 . 2.6034(6) y
Ag1 S2 . 2.6731(7) y
Cl1 O4 . 1.396(4) y
Cl1 O2 . 1.402(3) y
Cl1 O1 . 1.421(3) y
Cl1 O3 . 1.423(2) y
S1 C11 . 1.801(3) y
S1 C12 . 1.816(3) y
S2 C21 . 1.806(3) y
S2 C22 . 1.815(3) y
S3 C31 . 1.806(3) y
S3 C32 . 1.811(3) y
S4 C42 . 1.805(3) y
S4 C41 . 1.816(3) y
C11 H11A . 0.98 ?
C11 H11B . 0.98 ?
C11 H11C . 0.98 ?
C12 C13 . 1.516(4) y
C12 H12A . 0.99 ?
C12 H12B . 0.99 ?
C13 C41 1_655 1.522(3) y
C13 H13A . 0.99 ?
C13 H13B . 0.99 ?
C21 H21A . 0.98 ?
C21 H21B . 0.98 ?
C21 H21C . 0.98 ?
C22 C23 . 1.523(4) y
C22 H22A . 0.99 ?
C22 H22B . 0.99 ?
C23 C32 3_666 1.520(4) y
C23 H23A . 0.99 ?
C23 H23B . 0.99 ?
C31 H31A . 0.98 ?
C31 H31B . 0.98 ?
C31 H31C . 0.98 ?
C32 C23 3_666 1.520(4) y
C32 H32A . 0.99 ?
C32 H32B . 0.99 ?
C41 C13 1_455 1.522(3) y
C41 H41A . 0.99 ?
C41 H41B . 0.99 ?
C42 H42A . 0.98 ?
C42 H42B . 0.98 ?
C42 H42C . 0.98 ?

loop_
_geom_torsion_atom_site_label_1
_geom_torsion_atom_site_label_2
_geom_torsion_atom_site_label_3
_geom_torsion_atom_site_label_4
_geom_torsion_site_symmetry_4
_geom_torsion
_geom_torsion_publ_flag
S3 Ag1 S1 C11 . 152.56(14) y
S4 Ag1 S1 C11 . -76.04(14) y
S2 Ag1 S1 C11 . 35.67(14) y
S3 Ag1 S1 C12 . -98.86(10) y
S4 Ag1 S1 C12 . 32.54(10) y
S2 Ag1 S1 C12 . 144.25(10) y
S3 Ag1 S2 C21 . 6.01(11) y
S1 Ag1 S2 C21 . 135.24(11) y
S4 Ag1 S2 C21 . -111.44(11) y
S3 Ag1 S2 C22 . -100.37(10) y
S1 Ag1 S2 C22 . 28.86(10) y
S4 Ag1 S2 C22 . 142.18(9) y
S1 Ag1 S3 C31 . 115.37(14) y
S4 Ag1 S3 C31 . -14.46(14) y
S2 Ag1 S3 C31 . -127.64(14) y
S1 Ag1 S3 C32 . 8.14(10) y
S4 Ag1 S3 C32 . -121.68(9) y
S2 Ag1 S3 C32 . 125.14(9) y
S3 Ag1 S4 C42 . -153.59(10) y
S1 Ag1 S4 C42 . 69.26(10) y
S2 Ag1 S4 C42 . -41.46(10) y
S3 Ag1 S4 C41 . -49.91(9) y
S1 Ag1 S4 C41 . 172.93(9) y
S2 Ag1 S4 C41 . 62.22(9) y
C11 S1 C12 C13 . -73.7(2) y
Ag1 S1 C12 C13 . 172.35(16) y
S1 C12 C13 C41 1_655 -178.89(18) y
C21 S2 C22 C23 . -72.7(2) y
Ag1 S2 C22 C23 . 37.2(2) y
S2 C22 C23 C32 3_666 177.50(18) y
C31 S3 C32 C23 3_666 -176.5(2) y
Ag1 S3 C32 C23 3_666 -62.8(2) y
C42 S4 C41 C13 1_455 73.2(2) y
Ag1 S4 C41 C13 1_455 -29.2(2) y
